data_7248554
loop_
_publ_author_name
'Zhang, Xiaokai'
'Li, Zhonghua'
'Han, Rui'
'Lin, Jiawei'
'Li, Maolin'
'Zhou, Jianmin'
'Wu, Songgu'
'Gong, Junbo'

_publ_section_title
;
 Modulation of luminescence properties of cocrystals composed of amino
 substituted dimethyl phthalates and 1,2,4,5-tetracyanobenzene by crystal
 engineering
;
_journal_issue 22
_journal_name_full CrystEngComm
_journal_page_first 2976
_journal_page_last 2988
_journal_paper_doi 10.1039/D4CE00218K
_journal_volume 26
_journal_year 2024
_chemical_formula_moiety '2(C10 H11 N O4), C10 H2 N4'
_chemical_formula_sum 'C30 H24 N6 O8'
_chemical_formula_weight 596.55
_chemical_name_systematic 'Dimethyl aminoterephthalate,1,2,4,5-tetracyanobenzene'
_space_group_crystal_system triclinic
_space_group_IT_number 2
_space_group_name_Hall '-P 1'
_space_group_name_H-M_alt 'P -1'
_atom_sites_solution_hydrogens mixed
_atom_sites_solution_primary dual
_audit_creation_date 2023-06-10
_audit_creation_method
;
Olex2 1.5
(compiled 2022.04.07 svn.rca3783a0 for OlexSys, GUI svn.r6498)
;
_audit_update_record
;
2023-12-16 deposited with the CCDC.	2024-04-29 downloaded from the CCDC.
;
_cell_angle_alpha 100.928(2)
_cell_angle_beta 98.038(2)
_cell_angle_gamma 106.164(2)
_cell_formula_units_Z 1
_cell_length_a 6.7011(2)
_cell_length_b 9.6663(2)
_cell_length_c 11.8016(3)
_cell_measurement_reflns_used 8149
_cell_measurement_temperature 113.15
_cell_measurement_theta_max 34.2080
_cell_measurement_theta_min 2.2440
_cell_volume 705.72(3)
_computing_cell_refinement 'CrysAlisPro 1.171.42.49 (Rigaku OD, 2022)'
_computing_data_collection 'CrysAlisPro 1.171.42.49 (Rigaku OD, 2022)'
_computing_data_reduction 'CrysAlisPro 1.171.42.49 (Rigaku OD, 2022)'
_computing_molecular_graphics 'Olex2 1.5 (Dolomanov et al., 2009)'
_computing_publication_material 'Olex2 1.5 (Dolomanov et al., 2009)'
_computing_structure_refinement 'SHELXL 2018/3 (Sheldrick, 2015)'
_computing_structure_solution 'SHELXT 2018/2 (Sheldrick, 2018)'
_diffrn_ambient_temperature 113.15
_diffrn_detector 'CCD plate'
_diffrn_measured_fraction_theta_full 0.996
_diffrn_measured_fraction_theta_max 0.898
_diffrn_measurement_details
;
List of Runs (angles in degrees, time in seconds):

  # Type    Start    End  Width  t~exp~   \w     \q     \k     \f   Frames
#--------------------------------------------------------------------------
  1  \w   -110.00  70.00   0.50    2.00    --  -20.00   0.00   0.00  360
  2  \w   -110.00  55.00   0.50    2.00    --  -20.00   0.00  90.00  330
  3  \w   -110.00   7.00   0.50    2.00    --  -20.00 -70.00   0.00  234
  4  \w   -110.00   7.00   0.50    2.00    --  -20.00 -70.00 180.00  234
  5  \w   -110.00  -1.00   0.50    2.00    --  -20.00 -70.00  90.00  218
;
_diffrn_measurement_device 'abstract diffractometer'
_diffrn_measurement_device_type 'Rigaku mm007 Saturn 944+'
_diffrn_measurement_method '\w scans'
_diffrn_orient_matrix_type 'CrysAlisPro convention (1999,Acta A55,543-557)'
_diffrn_orient_matrix_UB_11 0.0840791000
_diffrn_orient_matrix_UB_12 0.0679683000
_diffrn_orient_matrix_UB_13 0.0204599000
_diffrn_orient_matrix_UB_21 -0.0171048000
_diffrn_orient_matrix_UB_22 0.0148406000
_diffrn_orient_matrix_UB_23 -0.0565453000
_diffrn_orient_matrix_UB_31 -0.0728836000
_diffrn_orient_matrix_UB_32 0.0368015000
_diffrn_orient_matrix_UB_33 0.0171457000
_diffrn_radiation_monochromator graphite
_diffrn_radiation_probe x-ray
_diffrn_radiation_type 'Mo K\a'
_diffrn_radiation_wavelength 0.71073
_diffrn_reflns_av_R_equivalents 0.0356
_diffrn_reflns_av_unetI/netI 0.0382
_diffrn_reflns_Laue_measured_fraction_full 0.996
_diffrn_reflns_Laue_measured_fraction_max 0.898
_diffrn_reflns_limit_h_max 10
_diffrn_reflns_limit_h_min -8
_diffrn_reflns_limit_k_max 15
_diffrn_reflns_limit_k_min -15
_diffrn_reflns_limit_l_max 18
_diffrn_reflns_limit_l_min -18
_diffrn_reflns_number 18343
_diffrn_reflns_point_group_measured_fraction_full 0.996
_diffrn_reflns_point_group_measured_fraction_max 0.898
_diffrn_reflns_theta_full 25.242
_diffrn_reflns_theta_max 34.763
_diffrn_reflns_theta_min 1.795
_diffrn_source 'fine-focus sealed X-ray tube'
_diffrn_source_type 'Enhance (Mo) X-ray Source'
_exptl_absorpt_coefficient_mu 0.105
_exptl_absorpt_correction_T_max 1.00000
_exptl_absorpt_correction_T_min 0.74560
_exptl_absorpt_correction_type multi-scan
_exptl_absorpt_process_details 'CrysAlisPro 1.171.42.49 (Rigaku Oxford Diffraction, 2022)'
_exptl_crystal_colour orange
_exptl_crystal_colour_primary brown
_exptl_crystal_density_diffrn 1.404
_exptl_crystal_description block
_exptl_crystal_F_000 310
_exptl_crystal_preparation Luminescent
_exptl_crystal_size_max 0.26
_exptl_crystal_size_mid 0.19
_exptl_crystal_size_min 0.13
_refine_diff_density_max 0.531
_refine_diff_density_min -0.503
_refine_diff_density_rms 0.065
_refine_ls_extinction_method none
_refine_ls_goodness_of_fit_ref 1.048
_refine_ls_hydrogen_treatment constr
_refine_ls_matrix_type full
_refine_ls_number_parameters 202
_refine_ls_number_reflns 5494
_refine_ls_number_restraints 0
_refine_ls_restrained_S_all 1.048
_refine_ls_R_factor_all 0.0816
_refine_ls_R_factor_gt 0.0591
_refine_ls_shift/su_max 0.000
_refine_ls_shift/su_mean 0.000
_refine_ls_structure_factor_coef Fsqd
_refine_ls_weighting_details 'w=1/[\s^2^(Fo^2^)+(0.0869P)^2^+0.1626P] where P=(Fo^2^+2Fc^2^)/3'
_refine_ls_weighting_scheme calc
_refine_ls_wR_factor_gt 0.1569
_refine_ls_wR_factor_ref 0.1741
_reflns_Friedel_coverage 0.000
_reflns_number_gt 4059
_reflns_number_total 5494
_reflns_threshold_expression 'I > 2\s(I)'
_cod_data_source_file d4ce00218k2.cif
_cod_data_source_block r20230608c_autored
_cod_depositor_comments 'Adding full bibliography for 7248551--7248555.cif.'
_cod_database_code 7248554
_shelx_shelxl_version_number 2018/3
_chemical_oxdiff_formula 'C11 H10 N O'
_shelx_space_group_comment
;
The symmetry employed for this shelxl refinement is uniquely defined
by the following loop, which should always be used as a source of
symmetry information in preference to the above space-group names.
They are only intended as comments.
;
_shelx_estimated_absorpt_t_max 0.987
_shelx_estimated_absorpt_t_min 0.973
_olex2_refinement_description
;
1. Fixed Uiso
 At 1.2 times of:
  All C(H) groups, All N(H,H) groups
 At 1.5 times of:
  All C(H,H,H) groups
2.a Rotating group:
 N1(H1A,H1B)
2.b Aromatic/amide H refined with riding coordinates:
 C4(H4), C7(H7), C8(H8), C13(H13)
2.c Idealised Me refined as rotating group:
 C1(H1C,H1D,H1E), C10(H10A,H10B,H10C)
;
_olex2_submission_special_instructions 'No special instructions were received'
_oxdiff_exptl_absorpt_empirical_details
;
Empirical correction (ABSPACK) includes:
- Absorption correction using spherical harmonics
- Frame scaling
- Detector area scaling
;
_oxdiff_exptl_absorpt_empirical_full_max 2.186
_oxdiff_exptl_absorpt_empirical_full_min 0.597

loop_
_space_group_symop_operation_xyz
'x, y, z'
'-x, -y, -z'

loop_
_atom_site_label
_atom_site_type_symbol
_atom_site_fract_x
_atom_site_fract_y
_atom_site_fract_z
_atom_site_U_iso_or_equiv
_atom_site_adp_type
_atom_site_occupancy
_atom_site_site_symmetry_order
_atom_site_calc_flag
_atom_site_refinement_flags_posn
_atom_site_refinement_flags_adp
_atom_site_refinement_flags_occupancy
_atom_site_disorder_assembly
_atom_site_disorder_group
O1 O -0.10920(17) 0.64374(12) 0.65207(8) 0.0355(2) Uani 1 1 d . . . . .
O2 O -0.14487(15) 0.63184(11) 0.83697(8) 0.0293(2) Uani 1 1 d . . . . .
O3 O 0.58883(16) 0.21381(11) 0.70391(9) 0.0333(2) Uani 1 1 d . . . . .
O4 O 0.57510(15) 0.25868(10) 0.89525(8) 0.0290(2) Uani 1 1 d . . . . .
N1 N 0.3801(2) 0.34403(15) 0.56551(10) 0.0349(3) Uani 1 1 d . . . . .
H1A H 0.399081 0.257275 0.564271 0.042 Uiso 1 1 d R U . . .
H1B H 0.286627 0.336417 0.502399 0.042 Uiso 1 1 d R U . . .
C1 C -0.2874(2) 0.72044(15) 0.83502(12) 0.0296(3) Uani 1 1 d . . . . .
H1C H -0.314681 0.739574 0.756603 0.044 Uiso 1 1 calc R U . . .
H1D H -0.222311 0.814930 0.893928 0.044 Uiso 1 1 calc R U . . .
H1E H -0.421573 0.666704 0.853211 0.044 Uiso 1 1 calc R U . . .
C2 C -0.06661(18) 0.60262(13) 0.74055(10) 0.0237(2) Uani 1 1 d . . . . .
C3 C 0.08407(18) 0.51533(12) 0.75442(10) 0.0219(2) Uani 1 1 d . . . . .
C4 C 0.16248(19) 0.46853(13) 0.65771(10) 0.0235(2) Uani 1 1 d . . . . .
H4 H 0.118191 0.491371 0.585388 0.028 Uiso 1 1 calc R U . . .
C5 C 0.30780(19) 0.38703(13) 0.66352(10) 0.0229(2) Uani 1 1 d . . . . .
C6 C 0.37107(18) 0.35564(12) 0.77305(10) 0.0214(2) Uani 1 1 d . . . . .
C7 C 0.28830(19) 0.40490(14) 0.87010(10) 0.0247(2) Uani 1 1 d . . . . .
H7 H 0.331352 0.383307 0.943165 0.030 Uiso 1 1 calc R U . . .
C8 C 0.14613(19) 0.48384(14) 0.86270(10) 0.0250(2) Uani 1 1 d . . . . .
H8 H 0.091521 0.516131 0.929428 0.030 Uiso 1 1 calc R U . . .
C9 C 0.52164(18) 0.27070(13) 0.78499(10) 0.0239(2) Uani 1 1 d . . . . .
C10 C 0.7040(2) 0.16347(16) 0.91078(14) 0.0364(3) Uani 1 1 d . . . . .
H10A H 0.633044 0.064852 0.858243 0.055 Uiso 1 1 calc R U . . .
H10B H 0.723904 0.155070 0.992776 0.055 Uiso 1 1 calc R U . . .
H10C H 0.842530 0.205936 0.891865 0.055 Uiso 1 1 calc R U . . .
N2 N 0.5645(2) 0.17517(16) 0.38535(12) 0.0401(3) Uani 1 1 d . . . . .
N3 N 1.1380(2) -0.00093(14) 0.83843(11) 0.0359(3) Uani 1 1 d . . . . .
C11 C 0.6930(2) 0.12775(15) 0.42007(11) 0.0291(3) Uani 1 1 d . . . . .
C12 C 0.85068(18) 0.06403(13) 0.46186(11) 0.0238(2) Uani 1 1 d . . . . .
C13 C 0.89464(19) 0.06365(13) 0.58043(11) 0.0244(2) Uani 1 1 d . . . . .
H13 H 0.823692 0.106903 0.634509 0.029 Uiso 1 1 calc R U . . .
C14 C 1.04452(18) -0.00128(12) 0.61839(10) 0.0228(2) Uani 1 1 d . . . . .
C15 C 1.09515(19) -0.00172(13) 0.74109(11) 0.0261(2) Uani 1 1 d . . . . .

loop_
_atom_site_aniso_label
_atom_site_aniso_U_11
_atom_site_aniso_U_22
_atom_site_aniso_U_33
_atom_site_aniso_U_23
_atom_site_aniso_U_13
_atom_site_aniso_U_12
O1 0.0452(6) 0.0476(6) 0.0245(4) 0.0131(4) 0.0053(4) 0.0295(5)
O2 0.0326(5) 0.0384(5) 0.0294(4) 0.0159(4) 0.0126(4) 0.0225(4)
O3 0.0363(5) 0.0400(5) 0.0307(5) 0.0079(4) 0.0070(4) 0.0234(4)
O4 0.0309(5) 0.0323(5) 0.0269(4) 0.0102(3) -0.0005(3) 0.0157(4)
N1 0.0465(7) 0.0477(7) 0.0217(5) 0.0104(4) 0.0079(4) 0.0304(6)
C1 0.0292(6) 0.0321(6) 0.0375(7) 0.0152(5) 0.0128(5) 0.0177(5)
C2 0.0232(5) 0.0246(5) 0.0229(5) 0.0062(4) 0.0026(4) 0.0078(4)
C3 0.0219(5) 0.0226(5) 0.0219(5) 0.0068(4) 0.0025(4) 0.0081(4)
C4 0.0266(5) 0.0260(5) 0.0190(5) 0.0065(4) 0.0012(4) 0.0111(4)
C5 0.0254(5) 0.0239(5) 0.0201(5) 0.0060(4) 0.0025(4) 0.0094(4)
C6 0.0215(5) 0.0209(5) 0.0215(5) 0.0062(4) 0.0011(4) 0.0072(4)
C7 0.0261(5) 0.0288(5) 0.0221(5) 0.0104(4) 0.0039(4) 0.0107(4)
C8 0.0269(5) 0.0308(6) 0.0214(5) 0.0104(4) 0.0071(4) 0.0120(5)
C9 0.0222(5) 0.0223(5) 0.0255(5) 0.0063(4) -0.0001(4) 0.0063(4)
C10 0.0370(7) 0.0363(7) 0.0403(7) 0.0139(6) -0.0022(6) 0.0203(6)
N2 0.0422(7) 0.0548(8) 0.0365(6) 0.0179(6) 0.0093(5) 0.0309(6)
N3 0.0363(6) 0.0376(6) 0.0322(6) 0.0129(5) 0.0046(5) 0.0073(5)
C11 0.0298(6) 0.0333(6) 0.0290(6) 0.0103(5) 0.0065(5) 0.0156(5)
C12 0.0210(5) 0.0240(5) 0.0291(6) 0.0092(4) 0.0042(4) 0.0099(4)
C13 0.0220(5) 0.0259(5) 0.0274(5) 0.0079(4) 0.0056(4) 0.0094(4)
C14 0.0207(5) 0.0224(5) 0.0260(5) 0.0079(4) 0.0036(4) 0.0068(4)
C15 0.0240(5) 0.0264(5) 0.0290(6) 0.0093(4) 0.0056(4) 0.0079(4)

loop_
_atom_type_symbol
_atom_type_description
_atom_type_scat_dispersion_real
_atom_type_scat_dispersion_imag
_atom_type_scat_source
C C 0.0033 0.0016 'International Tables Vol C Tables 4.2.6.8 and 6.1.1.4'
H H 0.0000 0.0000 'International Tables Vol C Tables 4.2.6.8 and 6.1.1.4'
N N 0.0061 0.0033 'International Tables Vol C Tables 4.2.6.8 and 6.1.1.4'
O O 0.0106 0.0060 'International Tables Vol C Tables 4.2.6.8 and 6.1.1.4'

loop_
_geom_angle_atom_site_label_1
_geom_angle_atom_site_label_2
_geom_angle_atom_site_label_3
_geom_angle
_geom_angle_site_symmetry_1
_geom_angle_site_symmetry_3
_geom_angle_publ_flag
C2 O2 C1 117.20(9) . . ?
C9 O4 C10 115.76(10) . . ?
H1A N1 H1B 109.4 . . ?
C5 N1 H1A 109.2 . . ?
C5 N1 H1B 109.6 . . ?
O2 C1 H1C 109.5 . . ?
O2 C1 H1D 109.5 . . ?
O2 C1 H1E 109.5 . . ?
H1C C1 H1D 109.5 . . ?
H1C C1 H1E 109.5 . . ?
H1D C1 H1E 109.5 . . ?
O1 C2 O2 124.16(11) . . ?
O1 C2 C3 123.44(11) . . ?
O2 C2 C3 112.38(9) . . ?
C4 C3 C2 117.73(10) . . ?
C4 C3 C8 120.87(10) . . ?
C8 C3 C2 121.39(11) . . ?
C3 C4 H4 119.3 . . ?
C3 C4 C5 121.42(10) . . ?
C5 C4 H4 119.3 . . ?
N1 C5 C4 118.85(10) . . ?
N1 C5 C6 123.44(11) . . ?
C4 C5 C6 117.70(10) . . ?
C5 C6 C9 120.44(11) . . ?
C7 C6 C5 119.53(10) . . ?
C7 C6 C9 120.02(10) . . ?
C6 C7 H7 119.0 . . ?
C8 C7 C6 121.96(10) . . ?
C8 C7 H7 119.0 . . ?
C3 C8 H8 120.7 . . ?
C7 C8 C3 118.50(11) . . ?
C7 C8 H8 120.7 . . ?
O3 C9 O4 122.36(11) . . ?
O3 C9 C6 124.64(11) . . ?
O4 C9 C6 112.99(10) . . ?
O4 C10 H10A 109.5 . . ?
O4 C10 H10B 109.5 . . ?
O4 C10 H10C 109.5 . . ?
H10A C10 H10B 109.5 . . ?
H10A C10 H10C 109.5 . . ?
H10B C10 H10C 109.5 . . ?
N2 C11 C12 178.38(16) . . ?
C13 C12 C11 119.73(11) . . ?
C13 C12 C14 121.02(10) . 2_756 ?
C14 C12 C11 119.25(11) 2_756 . ?
C12 C13 H13 120.6 . . ?
C12 C13 C14 118.73(11) . . ?
C14 C13 H13 120.6 . . ?
C12 C14 C15 119.80(10) 2_756 . ?
C13 C14 C12 120.25(11) . 2_756 ?
C13 C14 C15 119.94(11) . . ?
N3 C15 C14 179.10(14) . . ?

loop_
_geom_bond_atom_site_label_1
_geom_bond_atom_site_label_2
_geom_bond_distance
_geom_bond_site_symmetry_2
_geom_bond_publ_flag
O1 C2 1.2112(14) . ?
O2 C1 1.4503(14) . ?
O2 C2 1.3331(15) . ?
O3 C9 1.2164(16) . ?
O4 C9 1.3361(14) . ?
O4 C10 1.4454(15) . ?
N1 H1A 0.8804 . ?
N1 H1B 0.8805 . ?
N1 C5 1.3534(16) . ?
C1 H1C 0.9800 . ?
C1 H1D 0.9800 . ?
C1 H1E 0.9800 . ?
C2 C3 1.4962(16) . ?
C3 C4 1.3739(16) . ?
C3 C8 1.4028(15) . ?
C4 H4 0.9500 . ?
C4 C5 1.4150(16) . ?
C5 C6 1.4177(15) . ?
C6 C7 1.4015(17) . ?
C6 C9 1.4756(16) . ?
C7 H7 0.9500 . ?
C7 C8 1.3799(17) . ?
C8 H8 0.9500 . ?
C10 H10A 0.9800 . ?
C10 H10B 0.9800 . ?
C10 H10C 0.9800 . ?
N2 C11 1.1452(17) . ?
N3 C15 1.1425(17) . ?
C11 C12 1.4391(16) . ?
C12 C13 1.3901(16) . ?
C12 C14 1.4012(17) 2_756 ?
C13 H13 0.9500 . ?
C13 C14 1.3911(15) . ?
C14 C15 1.4414(16) . ?

loop_
_geom_torsion_atom_site_label_1
_geom_torsion_atom_site_label_2
_geom_torsion_atom_site_label_3
_geom_torsion_atom_site_label_4
_geom_torsion
_geom_torsion_site_symmetry_1
_geom_torsion_site_symmetry_2
_geom_torsion_site_symmetry_3
_geom_torsion_site_symmetry_4
_geom_torsion_publ_flag
O1 C2 C3 C4 -6.05(18) . . . . ?
O1 C2 C3 C8 173.04(12) . . . . ?
O2 C2 C3 C4 175.06(10) . . . . ?
O2 C2 C3 C8 -5.85(16) . . . . ?
N1 C5 C6 C7 179.85(12) . . . . ?
N1 C5 C6 C9 -0.64(18) . . . . ?
C1 O2 C2 O1 -0.94(18) . . . . ?
C1 O2 C2 C3 177.94(10) . . . . ?
C2 C3 C4 C5 179.20(10) . . . . ?
C2 C3 C8 C7 -178.94(11) . . . . ?
C3 C4 C5 N1 -179.88(11) . . . . ?
C3 C4 C5 C6 -0.30(17) . . . . ?
C4 C3 C8 C7 0.12(18) . . . . ?
C4 C5 C6 C7 0.29(17) . . . . ?
C4 C5 C6 C9 179.80(10) . . . . ?
C5 C6 C7 C8 -0.08(18) . . . . ?
C5 C6 C9 O3 -5.45(18) . . . . ?
C5 C6 C9 O4 176.05(10) . . . . ?
C6 C7 C8 C3 -0.13(19) . . . . ?
C7 C6 C9 O3 174.06(12) . . . . ?
C7 C6 C9 O4 -4.45(16) . . . . ?
C8 C3 C4 C5 0.10(18) . . . . ?
C9 C6 C7 C8 -179.59(11) . . . . ?
C10 O4 C9 O3 -4.94(17) . . . . ?
C10 O4 C9 C6 173.60(10) . . . . ?
C11 C12 C13 C14 178.69(11) . . . . ?
C12 C13 C14 C12 0.38(18) . . . 2_756 ?
C12 C13 C14 C15 179.26(11) . . . . ?
C14 C12 C13 C14 -0.39(18) 2_756 . . . ?
